data_4301103
loop_
_publ_author_name
'Ramaswamy Murugavel'
'Subramaniam Kuppuswamy'
'Amarendra Nath Maity'
'Mayank Pratap Singh'

_publ_contact_author_address
;
Department of Chemistry
Indian Institute of Technology Bombay
Powai
Mumbai
Maharastra
400076
INDIA
;
_publ_contact_author_email RMV@CHEM.IITB.AC.IN
_publ_contact_author_name 'Ramaswamy Murugavel'
_publ_section_title
;
Di-, Tri-, Tetra-, and Hexanuclear Copper(II) Mono-organophosphates:
Structure and Nuclearity Dependence on the Choice of Phosphorus
Substituents and Auxiliary N-Donor Ligands
;
_journal_name_full 'Inorganic Chemistry'
_journal_page_first 183
_journal_page_last 192
_journal_paper_doi 10.1021/ic801532y
_journal_volume 48
_journal_year 2009
_chemical_formula_moiety 'C59 H78 Cl2 Cu3 N6 O21 P2'
_chemical_formula_sum 'C59 H78 Cl2 Cu3 N6 O21 P2'
_chemical_formula_weight 1530.73
_chemical_name_systematic
;
 ?
;
_space_group_IT_number 14
_symmetry_cell_setting monoclinic
_symmetry_space_group_name_Hall '-P 2yn'
_symmetry_space_group_name_H-M 'P 1 21/n 1'
_atom_sites_solution_hydrogens geom
_atom_sites_solution_primary direct
_atom_sites_solution_secondary difmap
_audit_creation_method SHELXL-97
_cell_angle_alpha 90.00
_cell_angle_beta 92.906(3)
_cell_angle_gamma 90.00
_cell_formula_units_Z 4
_cell_length_a 13.4608(3)
_cell_length_b 13.8104(4)
_cell_length_c 35.7174(9)
_cell_measurement_reflns_used 15214
_cell_measurement_temperature 150(2)
_cell_measurement_theta_max 32.4787
_cell_measurement_theta_min 2.9769
_cell_volume 6631.3(3)
_computing_cell_refinement
;
CrysAlis RED, Oxford Diffraction Ltd.,
Version 1.171.32.4 (release 27-04-2006 CrysAlis171 .NET)
(compiled Apr 27 2007,17:53:11)
;
_computing_data_collection
;
CrysAlis CCD, Oxford Diffraction Ltd.,
Version 1.171.32.4 (release 27-04-2006 CrysAlis171 .NET)
(compiled Apr 27 2007,17:53:11)
;
_computing_data_reduction
;
CrysAlis RED, Oxford Diffraction Ltd.,
Version 1.171.32.4 (release 27-04-2006 CrysAlis171 .NET)
(compiled Apr 27 2007,17:53:11)
;
_computing_molecular_graphics 'Ortep-3 for Windows (Farrugia, 1997)'
_computing_publication_material 'WinGX publication routines (Farrugia, 1999)'
_computing_structure_refinement 'SHELXL-97 (Sheldrick, 1997)'
_computing_structure_solution 'SHELXS-86 (Sheldrick, 1986)'
_diffrn_ambient_temperature 150(2)
_diffrn_detector_area_resol_mean 15.9948
_diffrn_measured_fraction_theta_full 0.998
_diffrn_measured_fraction_theta_max 0.998
_diffrn_measurement_device_type 'OXFORD DIFFRACTIOM X CALIBUR-S'
_diffrn_measurement_method 'omega(w)-q scan'
_diffrn_radiation_monochromator graphite
_diffrn_radiation_source 'Enhance (Mo) X-ray Source'
_diffrn_radiation_type MoK\a
_diffrn_radiation_wavelength 0.71073
_diffrn_reflns_av_R_equivalents 0.0558
_diffrn_reflns_av_sigmaI/netI 0.0662
_diffrn_reflns_limit_h_max 15
_diffrn_reflns_limit_h_min -16
_diffrn_reflns_limit_k_max 16
_diffrn_reflns_limit_k_min -16
_diffrn_reflns_limit_l_max 42
_diffrn_reflns_limit_l_min -41
_diffrn_reflns_number 39764
_diffrn_reflns_theta_full 25.00
_diffrn_reflns_theta_max 25.00
_diffrn_reflns_theta_min 3.03
_exptl_absorpt_coefficient_mu 1.161
_exptl_absorpt_correction_T_max 1.00000
_exptl_absorpt_correction_T_min 0.81315
_exptl_absorpt_correction_type multi-scan
_exptl_absorpt_process_details
;
CrysAlis RED, Oxford Diffraction Ltd.,
Version 1.171.31.7 (release 18-10-2006 CrysAlis171 .NET)
(compiled Oct 18 2006,16:28:17)
Empirical absorption correction using spherical harmonics,
 implemented in SCALE3 ABSPACK scaling algorithm.
;
_exptl_crystal_colour 'light blue'
_exptl_crystal_density_diffrn 1.533
_exptl_crystal_density_method 'not measured'
_exptl_crystal_description block
_exptl_crystal_F_000 3172
_exptl_crystal_size_max 0.38
_exptl_crystal_size_mid 0.34
_exptl_crystal_size_min 0.26
_refine_diff_density_max 0.411
_refine_diff_density_min -0.476
_refine_diff_density_rms 0.074
_refine_ls_extinction_method none
_refine_ls_goodness_of_fit_ref 1.036
_refine_ls_hydrogen_treatment constr
_refine_ls_matrix_type full
_refine_ls_number_parameters 838
_refine_ls_number_reflns 11643
_refine_ls_number_restraints 0
_refine_ls_restrained_S_all 1.036
_refine_ls_R_factor_all 0.0725
_refine_ls_R_factor_gt 0.0420
_refine_ls_shift/su_max 0.023
_refine_ls_shift/su_mean 0.002
_refine_ls_structure_factor_coef Fsqd
_refine_ls_weighting_details 'calc w=1/[\s^2^(Fo^2^)+(0.0386P)^2^+0.3589P] where P=(Fo^2^+2Fc^2^)/3'
_refine_ls_weighting_scheme calc
_refine_ls_wR_factor_gt 0.0796
_refine_ls_wR_factor_ref 0.0894
_reflns_number_gt 8371
_reflns_number_total 11643
_reflns_threshold_expression >2sigma(I)
_cod_data_source_file ic801532y_si_001_1.cif
_cod_data_source_block newrm119-relable
_cod_database_code 4301103

loop_
_symmetry_equiv_pos_as_xyz
'x, y, z'
'-x+1/2, y+1/2, -z+1/2'
'-x, -y, -z'
'x-1/2, -y-1/2, z-1/2'

loop_
_atom_site_label
_atom_site_type_symbol
_atom_site_fract_x
_atom_site_fract_y
_atom_site_fract_z
_atom_site_U_iso_or_equiv
_atom_site_adp_type
_atom_site_occupancy
_atom_site_symmetry_multiplicity
_atom_site_calc_flag
_atom_site_refinement_flags
_atom_site_disorder_assembly
_atom_site_disorder_group
Cu1 Cu 0.35470(3) 0.34799(3) 0.576654(11) 0.01456(11) Uani 1 1 d . . .
Cu2 Cu 0.40625(3) 0.11382(3) 0.586327(11) 0.01514(11) Uani 1 1 d . . .
Cu3 Cu 0.36138(3) 0.25398(3) 0.710859(11) 0.01796(11) Uani 1 1 d . . .
P1 P 0.23790(6) 0.21080(6) 0.62819(2) 0.0137(2) Uani 1 1 d . . .
P2 P 0.50162(6) 0.24967(6) 0.64357(2) 0.0141(2) Uani 1 1 d . . .
O1 O 0.24374(16) 0.29956(16) 0.60327(6) 0.0175(5) Uani 1 1 d . . .
O2 O 0.28227(16) 0.12173(16) 0.61046(6) 0.0182(5) Uani 1 1 d . . .
O3 O 0.27118(17) 0.22609(16) 0.66830(6) 0.0189(6) Uani 1 1 d . . .
O4 O 0.12029(16) 0.18719(15) 0.63140(6) 0.0154(5) Uani 1 1 d . . .
O5 O 0.45585(17) 0.31811(16) 0.61481(6) 0.0178(5) Uani 1 1 d . . .
O6 O 0.48336(16) 0.14424(16) 0.63277(6) 0.0162(5) Uani 1 1 d . . .
O7 O 0.47887(16) 0.27079(16) 0.68361(6) 0.0171(5) Uani 1 1 d . . .
O8 O 0.62009(16) 0.26772(15) 0.64134(6) 0.0146(5) Uani 1 1 d . . .
O9 O 0.34295(18) 0.50327(17) 0.59300(7) 0.0241(6) Uani 1 1 d . . .
O10 O 0.42259(17) -0.04796(16) 0.59491(6) 0.0198(6) Uani 1 1 d . . .
O11 O 0.3234(2) 0.42107(18) 0.71209(7) 0.0342(7) Uani 1 1 d . . .
O12 O 0.4023(2) 0.0554(2) 0.69712(7) 0.0381(7) Uani 1 1 d . . .
O13 O 0.2717(2) 0.4812(2) 0.78003(9) 0.0583(9) Uani 1 1 d . . .
N1 N 0.2688(2) 0.37053(19) 0.52992(7) 0.0158(6) Uani 1 1 d . . .
N2 N 0.4608(2) 0.36424(19) 0.53906(7) 0.0165(7) Uani 1 1 d . . .
N3 N 0.3407(2) 0.12713(19) 0.53445(8) 0.0173(7) Uani 1 1 d . . .
N4 N 0.5263(2) 0.1110(2) 0.55532(8) 0.0177(7) Uani 1 1 d . . .
N5 N 0.2541(2) 0.2324(2) 0.74649(8) 0.0169(7) Uani 1 1 d . . .
N6 N 0.4443(2) 0.2526(2) 0.75967(8) 0.0210(7) Uani 1 1 d . . .
C1 C 0.0510(2) 0.2032(2) 0.60155(9) 0.0161(8) Uani 1 1 d . . .
C2 C 0.0051(2) 0.2944(2) 0.59907(9) 0.0169(8) Uani 1 1 d . . .
C3 C -0.0616(3) 0.3104(3) 0.56885(11) 0.0248(9) Uani 1 1 d . . .
H3 H -0.0934 0.3715 0.5662 0.030 Uiso 1 1 calc R . .
C4 C -0.0824(3) 0.2392(3) 0.54267(10) 0.0287(10) Uani 1 1 d . . .
H4 H -0.1262 0.2526 0.5216 0.034 Uiso 1 1 calc R . .
C5 C -0.0402(3) 0.1483(3) 0.54681(10) 0.0248(9) Uani 1 1 d . . .
H5 H -0.0566 0.0995 0.5288 0.030 Uiso 1 1 calc R . .
C6 C 0.0260(3) 0.1272(2) 0.57691(10) 0.0193(8) Uani 1 1 d . . .
C7 C 0.0259(3) 0.3694(2) 0.62943(10) 0.0208(8) Uani 1 1 d . . .
H7 H 0.0987 0.3669 0.6365 0.025 Uiso 1 1 calc R . .
C8 C 0.0012(3) 0.4730(3) 0.61731(12) 0.0376(11) Uani 1 1 d . . .
H8A H 0.0169 0.5173 0.6382 0.056 Uiso 1 1 calc R . .
H8B H -0.0698 0.4776 0.6099 0.056 Uiso 1 1 calc R . .
H8C H 0.0405 0.4905 0.5960 0.056 Uiso 1 1 calc R . .
C9 C -0.0302(3) 0.3436(3) 0.66437(10) 0.0276(9) Uani 1 1 d . . .
H9A H -0.0156 0.3920 0.6839 0.041 Uiso 1 1 calc R . .
H9B H -0.0089 0.2796 0.6735 0.041 Uiso 1 1 calc R . .
H9C H -0.1018 0.3427 0.6580 0.041 Uiso 1 1 calc R . .
C10 C 0.0662(3) 0.0256(2) 0.58371(10) 0.0229(9) Uani 1 1 d . . .
H10 H 0.1362 0.0314 0.5943 0.027 Uiso 1 1 calc R . .
C11 C 0.0063(3) -0.0283(3) 0.61215(12) 0.0394(11) Uani 1 1 d . . .
H11A H 0.0342 -0.0932 0.6162 0.059 Uiso 1 1 calc R . .
H11B H -0.0631 -0.0337 0.6026 0.059 Uiso 1 1 calc R . .
H11C H 0.0091 0.0074 0.6359 0.059 Uiso 1 1 calc R . .
C12 C 0.0675(3) -0.0362(3) 0.54819(11) 0.0336(10) Uani 1 1 d . . .
H12A H 0.0947 -0.1003 0.5545 0.050 Uiso 1 1 calc R . .
H12B H 0.1090 -0.0047 0.5300 0.050 Uiso 1 1 calc R . .
H12C H -0.0005 -0.0431 0.5373 0.050 Uiso 1 1 calc R . .
C13 C 0.6818(2) 0.2855(3) 0.67360(9) 0.0158(8) Uani 1 1 d . . .
C14 C 0.7340(3) 0.2074(3) 0.68977(9) 0.0198(8) Uani 1 1 d . . .
C15 C 0.7934(3) 0.2269(3) 0.72194(10) 0.0274(10) Uani 1 1 d . . .
H15 H 0.8290 0.1755 0.7342 0.033 Uiso 1 1 calc R . .
C16 C 0.8015(3) 0.3191(3) 0.73641(10) 0.0311(10) Uani 1 1 d . . .
H16 H 0.8414 0.3305 0.7587 0.037 Uiso 1 1 calc R . .
C17 C 0.7520(3) 0.3947(3) 0.71882(10) 0.0276(9) Uani 1 1 d . . .
H17 H 0.7603 0.4583 0.7286 0.033 Uiso 1 1 calc R . .
C18 C 0.6897(3) 0.3799(3) 0.68684(10) 0.0199(8) Uani 1 1 d . . .
C19 C 0.7327(3) 0.1097(3) 0.67049(11) 0.0286(9) Uani 1 1 d . . .
H19 H 0.6638 0.0977 0.6597 0.034 Uiso 1 1 calc R . .
C20 C 0.7621(4) 0.0254(3) 0.69590(14) 0.0574(15) Uani 1 1 d . . .
H20A H 0.7592 -0.0349 0.6814 0.086 Uiso 1 1 calc R . .
H20B H 0.7161 0.0213 0.7163 0.086 Uiso 1 1 calc R . .
H20C H 0.8299 0.0353 0.7065 0.086 Uiso 1 1 calc R . .
C21 C 0.8032(3) 0.1143(3) 0.63797(12) 0.0353(10) Uani 1 1 d . . .
H21A H 0.8027 0.0519 0.6249 0.053 Uiso 1 1 calc R . .
H21B H 0.8708 0.1286 0.6479 0.053 Uiso 1 1 calc R . .
H21C H 0.7810 0.1653 0.6204 0.053 Uiso 1 1 calc R . .
C22 C 0.6367(3) 0.4636(3) 0.66734(10) 0.0247(9) Uani 1 1 d . . .
H22 H 0.5778 0.4364 0.6528 0.030 Uiso 1 1 calc R . .
C23 C 0.5982(4) 0.5387(3) 0.69390(13) 0.0534(14) Uani 1 1 d . . .
H23A H 0.5639 0.5901 0.6794 0.080 Uiso 1 1 calc R . .
H23B H 0.6541 0.5665 0.7089 0.080 Uiso 1 1 calc R . .
H23C H 0.5517 0.5081 0.7105 0.080 Uiso 1 1 calc R . .
C24 C 0.7037(3) 0.5102(4) 0.63926(14) 0.0566(14) Uani 1 1 d . . .
H24A H 0.6680 0.5634 0.6264 0.085 Uiso 1 1 calc R . .
H24B H 0.7224 0.4617 0.6209 0.085 Uiso 1 1 calc R . .
H24C H 0.7638 0.5354 0.6525 0.085 Uiso 1 1 calc R . .
C25 C 0.1695(3) 0.3746(2) 0.52853(10) 0.0195(8) Uani 1 1 d . . .
H25 H 0.1359 0.3688 0.5512 0.023 Uiso 1 1 calc R . .
C26 C 0.1142(3) 0.3869(3) 0.49528(10) 0.0256(9) Uani 1 1 d . . .
H26 H 0.0437 0.3902 0.4950 0.031 Uiso 1 1 calc R . .
C27 C 0.1631(3) 0.3943(3) 0.46252(11) 0.0298(10) Uani 1 1 d . . .
H27 H 0.1265 0.4019 0.4393 0.036 Uiso 1 1 calc R . .
C28 C 0.2654(3) 0.3907(3) 0.46362(10) 0.0269(9) Uani 1 1 d . . .
H28 H 0.3001 0.3961 0.4412 0.032 Uiso 1 1 calc R . .
C29 C 0.3172(3) 0.3790(2) 0.49798(9) 0.0177(8) Uani 1 1 d . . .
C30 C 0.4263(3) 0.3741(2) 0.50290(9) 0.0167(8) Uani 1 1 d . . .
C31 C 0.4915(3) 0.3786(3) 0.47426(10) 0.0251(9) Uani 1 1 d . . .
H31 H 0.4664 0.3840 0.4490 0.030 Uiso 1 1 calc R . .
C32 C 0.5921(3) 0.3753(3) 0.48209(11) 0.0279(9) Uani 1 1 d . . .
H32 H 0.6371 0.3789 0.4625 0.033 Uiso 1 1 calc R . .
C33 C 0.6269(3) 0.3667(2) 0.51908(10) 0.0242(9) Uani 1 1 d . . .
H33 H 0.6964 0.3647 0.5253 0.029 Uiso 1 1 calc R . .
C34 C 0.5591(3) 0.3612(2) 0.54691(10) 0.0184(8) Uani 1 1 d . . .
H34 H 0.5829 0.3550 0.5723 0.022 Uiso 1 1 calc R . .
C35 C 0.2434(3) 0.1372(2) 0.52634(10) 0.0203(8) Uani 1 1 d . . .
H35 H 0.1993 0.1375 0.5463 0.024 Uiso 1 1 calc R . .
C36 C 0.2043(3) 0.1471(3) 0.49010(10) 0.0253(9) Uani 1 1 d . . .
H36 H 0.1347 0.1541 0.4852 0.030 Uiso 1 1 calc R . .
C37 C 0.2686(3) 0.1467(3) 0.46093(10) 0.0281(9) Uani 1 1 d . . .
H37 H 0.2436 0.1533 0.4357 0.034 Uiso 1 1 calc R . .
C38 C 0.3687(3) 0.1367(2) 0.46895(9) 0.0229(9) Uani 1 1 d . . .
H38 H 0.4138 0.1361 0.4493 0.027 Uiso 1 1 calc R . .
C39 C 0.4035(3) 0.1274(2) 0.50597(9) 0.0184(8) Uani 1 1 d . . .
C40 C 0.5094(3) 0.1191(2) 0.51793(9) 0.0173(8) Uani 1 1 d . . .
C41 C 0.5871(3) 0.1189(2) 0.49367(10) 0.0232(9) Uani 1 1 d . . .
H41 H 0.5739 0.1240 0.4674 0.028 Uiso 1 1 calc R . .
C42 C 0.6828(3) 0.1113(2) 0.50817(11) 0.0252(9) Uani 1 1 d . . .
H42 H 0.7368 0.1121 0.4920 0.030 Uiso 1 1 calc R . .
C43 C 0.7002(3) 0.1025(3) 0.54646(11) 0.0268(9) Uani 1 1 d . . .
H43 H 0.7661 0.0964 0.5570 0.032 Uiso 1 1 calc R . .
C44 C 0.6200(3) 0.1028(2) 0.56910(10) 0.0205(8) Uani 1 1 d . . .
H44 H 0.6319 0.0970 0.5954 0.025 Uiso 1 1 calc R . .
C45 C 0.1569(3) 0.2305(2) 0.73697(10) 0.0221(9) Uani 1 1 d . . .
H45 H 0.1364 0.2305 0.7111 0.027 Uiso 1 1 calc R . .
C46 C 0.0848(3) 0.2286(3) 0.76338(10) 0.0282(9) Uani 1 1 d . . .
H46 H 0.0161 0.2284 0.7559 0.034 Uiso 1 1 calc R . .
C47 C 0.1156(3) 0.2271(3) 0.80083(10) 0.0255(9) Uani 1 1 d . . .
H47 H 0.0680 0.2257 0.8196 0.031 Uiso 1 1 calc R . .
C48 C 0.2155(3) 0.2275(2) 0.81087(10) 0.0225(9) Uani 1 1 d . . .
H48 H 0.2375 0.2252 0.8366 0.027 Uiso 1 1 calc R . .
C49 C 0.2835(3) 0.2313(2) 0.78339(9) 0.0169(8) Uani 1 1 d . . .
C50 C 0.3926(3) 0.2362(2) 0.79048(9) 0.0181(8) Uani 1 1 d . . .
C51 C 0.4399(3) 0.2271(3) 0.82575(9) 0.0226(9) Uani 1 1 d . . .
H51 H 0.4027 0.2140 0.8471 0.027 Uiso 1 1 calc R . .
C52 C 0.5420(3) 0.2376(3) 0.82925(10) 0.0278(9) Uani 1 1 d . . .
H52 H 0.5761 0.2321 0.8531 0.033 Uiso 1 1 calc R . .
C53 C 0.5942(3) 0.2562(3) 0.79770(10) 0.0293(9) Uani 1 1 d . . .
H53 H 0.6643 0.2644 0.7996 0.035 Uiso 1 1 calc R . .
C54 C 0.5427(3) 0.2627(3) 0.76333(10) 0.0256(9) Uani 1 1 d . . .
H54 H 0.5787 0.2748 0.7416 0.031 Uiso 1 1 calc R . .
C55 C 0.4121(3) 0.5501(3) 0.61763(11) 0.0377(11) Uani 1 1 d . . .
H55A H 0.3920 0.6177 0.6208 0.057 Uiso 1 1 calc R . .
H55B H 0.4781 0.5480 0.6073 0.057 Uiso 1 1 calc R . .
H55C H 0.4144 0.5173 0.6420 0.057 Uiso 1 1 calc R . .
C56 C 0.3483(3) -0.1036(3) 0.61271(12) 0.0337(10) Uani 1 1 d . . .
H56A H 0.3690 -0.1716 0.6141 0.051 Uiso 1 1 calc R . .
H56B H 0.2849 -0.0985 0.5981 0.051 Uiso 1 1 calc R . .
H56C H 0.3404 -0.0788 0.6381 0.051 Uiso 1 1 calc R . .
C57 C 0.2459(3) 0.4543(3) 0.68694(12) 0.0444(12) Uani 1 1 d . . .
H57A H 0.2371 0.5242 0.6902 0.067 Uiso 1 1 calc R . .
H57B H 0.1839 0.4208 0.6921 0.067 Uiso 1 1 calc R . .
H57C H 0.2631 0.4410 0.6611 0.067 Uiso 1 1 calc R . .
C58 C 0.4903(4) 0.0155(3) 0.71413(14) 0.0533(13) Uani 1 1 d . . .
C59 C 0.3458(4) 0.4878(3) 0.80800(14) 0.0586(14) Uani 1 1 d . . .
Cl1 Cl 0.14820(7) 0.67565(6) 0.56639(2) 0.0229(2) Uani 1 1 d . . .
O14 O 0.1411(2) 0.59431(19) 0.54152(8) 0.0440(8) Uani 1 1 d . . .
O15 O 0.1966(2) 0.6443(2) 0.60138(7) 0.0382(7) Uani 1 1 d . . .
O16 O 0.05155(19) 0.71149(19) 0.57358(8) 0.0379(7) Uani 1 1 d . . .
O17 O 0.2067(2) 0.74966(19) 0.55011(8) 0.0391(7) Uani 1 1 d . . .
Cl2 Cl 0.63211(7) 0.80407(7) 0.63417(2) 0.0238(2) Uani 1 1 d . . .
O18 O 0.5685(2) 0.74319(19) 0.61094(8) 0.0432(8) Uani 1 1 d . . .
O19 O 0.6138(2) 0.90428(18) 0.62342(8) 0.0341(7) Uani 1 1 d . . .
O20 O 0.6110(2) 0.7913(2) 0.67247(7) 0.0416(8) Uani 1 1 d . . .
O21 O 0.7338(2) 0.7822(2) 0.62881(8) 0.0448(8) Uani 1 1 d . . .
H9 H 0.2767 0.5355 0.5961 0.080 Uiso 1 1 d . . .
H10W H 0.4854 -0.0534 0.6079 0.080 Uiso 1 1 d . . .
H11 H 0.3022 0.4526 0.7366 0.080 Uiso 1 1 d . . .
H12 H 0.4173 0.0771 0.6702 0.080 Uiso 1 1 d . . .
H13 H 0.2058 0.5162 0.7923 0.080 Uiso 1 1 d . . .
H58A H 0.4729 -0.0212 0.7371 0.080 Uiso 1 1 d . . .
H58B H 0.5186 -0.0416 0.6976 0.080 Uiso 1 1 d . . .
H58C H 0.5448 0.0753 0.7136 0.080 Uiso 1 1 d . . .
H59A H 0.4235 0.4586 0.7934 0.080 Uiso 1 1 d . . .
H59B H 0.3357 0.4274 0.8287 0.080 Uiso 1 1 d . . .
H59C H 0.3568 0.5561 0.8216 0.080 Uiso 1 1 d . . .

loop_
_atom_site_aniso_label
_atom_site_aniso_U_11
_atom_site_aniso_U_22
_atom_site_aniso_U_33
_atom_site_aniso_U_23
_atom_site_aniso_U_13
_atom_site_aniso_U_12
Cu1 0.0122(2) 0.0185(2) 0.0130(2) 0.00255(19) 0.00064(18) -0.00022(19)
Cu2 0.0129(2) 0.0192(2) 0.0135(2) -0.00049(19) 0.00246(19) 0.00070(19)
Cu3 0.0135(2) 0.0298(3) 0.0108(2) -0.0009(2) 0.00231(18) -0.0020(2)
P1 0.0106(5) 0.0192(5) 0.0116(4) 0.0005(4) 0.0025(4) -0.0001(4)
P2 0.0102(4) 0.0207(5) 0.0114(4) 0.0016(4) 0.0007(4) 0.0005(4)
O1 0.0124(12) 0.0228(13) 0.0173(12) 0.0087(11) 0.0018(11) 0.0018(11)
O2 0.0117(12) 0.0190(13) 0.0241(13) -0.0032(11) 0.0022(11) 0.0012(11)
O3 0.0158(13) 0.0275(14) 0.0135(12) -0.0013(11) 0.0028(11) -0.0017(11)
O4 0.0120(12) 0.0189(12) 0.0155(12) 0.0023(10) 0.0013(11) 0.0005(10)
O5 0.0160(13) 0.0222(13) 0.0148(12) 0.0029(11) -0.0020(11) 0.0015(11)
O6 0.0147(12) 0.0193(13) 0.0145(12) -0.0009(10) -0.0006(11) -0.0015(11)
O7 0.0128(12) 0.0284(14) 0.0104(11) 0.0000(11) 0.0024(10) -0.0015(11)
O8 0.0117(12) 0.0212(13) 0.0106(11) 0.0026(10) -0.0015(10) 0.0015(10)
O9 0.0209(14) 0.0216(13) 0.0295(14) -0.0044(12) -0.0026(12) 0.0011(12)
O10 0.0222(14) 0.0190(13) 0.0187(13) 0.0021(11) 0.0047(12) -0.0021(11)
O11 0.0325(16) 0.0329(15) 0.0373(16) -0.0080(13) 0.0043(15) 0.0027(13)
O12 0.0383(18) 0.0466(17) 0.0298(15) 0.0140(14) 0.0069(14) -0.0016(15)
O13 0.054(2) 0.075(2) 0.0457(19) -0.0212(18) 0.0000(18) 0.0173(19)
N1 0.0166(16) 0.0154(15) 0.0154(15) -0.0006(12) -0.0001(13) 0.0013(13)
N2 0.0179(16) 0.0178(16) 0.0139(15) 0.0004(13) 0.0029(13) -0.0023(13)
N3 0.0189(16) 0.0138(15) 0.0195(15) -0.0007(13) 0.0025(14) -0.0018(13)
N4 0.0190(17) 0.0180(15) 0.0168(15) -0.0020(13) 0.0067(14) -0.0028(14)
N5 0.0156(16) 0.0232(16) 0.0122(14) 0.0001(13) 0.0038(13) -0.0013(13)
N6 0.0175(16) 0.0327(18) 0.0133(15) -0.0040(14) 0.0055(14) -0.0031(15)
C1 0.0081(17) 0.024(2) 0.0157(17) -0.0003(16) 0.0020(15) -0.0018(16)
C2 0.0092(17) 0.0201(19) 0.0216(18) 0.0029(16) 0.0027(16) -0.0033(16)
C3 0.015(2) 0.024(2) 0.036(2) 0.0062(19) 0.0069(19) 0.0029(17)
C4 0.019(2) 0.045(3) 0.022(2) 0.006(2) -0.0010(18) -0.005(2)
C5 0.0144(19) 0.037(2) 0.023(2) -0.0072(19) -0.0002(17) -0.0054(18)
C6 0.0139(19) 0.025(2) 0.0194(18) -0.0020(17) 0.0057(16) -0.0038(16)
C7 0.0147(19) 0.0182(19) 0.030(2) -0.0052(17) 0.0021(17) -0.0001(16)
C8 0.046(3) 0.023(2) 0.046(3) -0.001(2) 0.016(2) 0.003(2)
C9 0.025(2) 0.028(2) 0.030(2) -0.0078(19) 0.0041(19) -0.0016(18)
C10 0.018(2) 0.023(2) 0.028(2) -0.0054(17) 0.0049(18) -0.0022(17)
C11 0.044(3) 0.027(2) 0.048(3) 0.007(2) 0.014(2) 0.005(2)
C12 0.034(2) 0.029(2) 0.037(2) -0.014(2) 0.002(2) -0.005(2)
C13 0.0064(17) 0.032(2) 0.0090(16) -0.0008(16) 0.0025(15) -0.0024(16)
C14 0.0118(18) 0.030(2) 0.0177(18) 0.0060(17) 0.0017(16) -0.0012(17)
C15 0.015(2) 0.047(3) 0.020(2) 0.0127(19) 0.0008(17) 0.0019(19)
C16 0.018(2) 0.059(3) 0.0162(19) -0.002(2) -0.0012(17) -0.004(2)
C17 0.018(2) 0.041(2) 0.023(2) -0.012(2) 0.0015(18) 0.0023(19)
C18 0.0120(18) 0.029(2) 0.0187(18) -0.0048(17) 0.0022(16) -0.0029(17)
C19 0.021(2) 0.026(2) 0.039(2) 0.0092(19) -0.0078(19) -0.0029(18)
C20 0.064(3) 0.034(3) 0.070(3) 0.020(3) -0.036(3) -0.007(2)
C21 0.025(2) 0.033(2) 0.048(3) -0.012(2) 0.005(2) 0.0001(19)
C22 0.0165(19) 0.024(2) 0.033(2) -0.0084(18) -0.0029(18) 0.0032(17)
C23 0.060(3) 0.052(3) 0.047(3) -0.018(2) -0.005(3) 0.025(3)
C24 0.047(3) 0.062(3) 0.061(3) 0.029(3) 0.013(3) 0.017(3)
C25 0.0175(19) 0.0202(19) 0.0207(19) 0.0030(16) -0.0018(17) 0.0009(17)
C26 0.022(2) 0.025(2) 0.029(2) 0.0015(18) -0.0020(19) -0.0016(18)
C27 0.035(2) 0.031(2) 0.022(2) 0.0050(18) -0.013(2) -0.002(2)
C28 0.033(2) 0.029(2) 0.0191(19) 0.0087(18) -0.0006(19) -0.0052(19)
C29 0.025(2) 0.0118(18) 0.0160(18) 0.0026(15) -0.0004(17) -0.0016(16)
C30 0.0197(19) 0.0120(18) 0.0184(18) 0.0013(15) 0.0022(16) -0.0022(16)
C31 0.030(2) 0.025(2) 0.0212(19) 0.0036(17) 0.0055(19) 0.0008(18)
C32 0.032(2) 0.025(2) 0.029(2) 0.0042(18) 0.017(2) 0.0032(19)
C33 0.019(2) 0.021(2) 0.033(2) 0.0012(18) 0.0075(19) -0.0008(17)
C34 0.019(2) 0.0145(18) 0.0217(19) 0.0024(16) 0.0001(17) 0.0001(16)
C35 0.019(2) 0.0183(19) 0.024(2) -0.0013(16) 0.0041(17) -0.0023(17)
C36 0.027(2) 0.021(2) 0.027(2) 0.0003(17) -0.0037(19) -0.0033(18)
C37 0.040(3) 0.023(2) 0.020(2) 0.0005(17) -0.005(2) -0.003(2)
C38 0.035(2) 0.023(2) 0.0105(17) 0.0022(16) 0.0060(18) -0.0021(18)
C39 0.028(2) 0.0100(17) 0.0179(18) -0.0005(15) 0.0076(18) 0.0004(16)
C40 0.023(2) 0.0096(17) 0.0195(18) -0.0010(15) 0.0065(17) -0.0024(16)
C41 0.031(2) 0.0191(19) 0.0202(19) -0.0051(17) 0.0102(18) -0.0042(18)
C42 0.024(2) 0.0198(19) 0.034(2) -0.0019(18) 0.0196(19) -0.0039(17)
C43 0.018(2) 0.028(2) 0.035(2) 0.0008(19) 0.0076(19) -0.0016(18)
C44 0.021(2) 0.0171(19) 0.024(2) 0.0000(16) 0.0045(18) 0.0003(16)
C45 0.019(2) 0.029(2) 0.0191(19) -0.0014(17) 0.0026(17) -0.0012(17)
C46 0.0129(19) 0.041(2) 0.031(2) 0.0018(19) 0.0048(18) 0.0015(18)
C47 0.025(2) 0.028(2) 0.025(2) 0.0012(18) 0.0119(18) 0.0001(18)
C48 0.026(2) 0.026(2) 0.0155(18) 0.0015(16) 0.0052(17) -0.0020(17)
C49 0.0189(19) 0.0151(18) 0.0169(18) 0.0001(15) 0.0036(16) -0.0009(15)
C50 0.023(2) 0.0170(19) 0.0140(17) -0.0027(15) 0.0034(17) -0.0019(16)
C51 0.027(2) 0.028(2) 0.0130(18) -0.0011(16) 0.0032(17) -0.0010(17)
C52 0.027(2) 0.041(2) 0.0143(18) -0.0018(18) -0.0068(18) -0.002(2)
C53 0.017(2) 0.049(3) 0.022(2) -0.003(2) -0.0023(18) -0.006(2)
C54 0.018(2) 0.039(2) 0.0200(19) 0.0002(18) 0.0033(17) -0.0023(19)
C55 0.036(3) 0.042(3) 0.035(2) -0.001(2) -0.003(2) 0.004(2)
C56 0.031(2) 0.026(2) 0.044(2) 0.004(2) 0.007(2) -0.0048(19)
C57 0.053(3) 0.031(2) 0.048(3) 0.003(2) -0.009(3) 0.006(2)
C58 0.053(3) 0.052(3) 0.055(3) 0.016(3) 0.004(3) 0.012(3)
C59 0.084(4) 0.044(3) 0.047(3) -0.014(3) -0.004(3) 0.009(3)
Cl1 0.0222(5) 0.0242(5) 0.0221(5) -0.0003(4) 0.0005(4) 0.0017(4)
O14 0.063(2) 0.0314(16) 0.0377(17) -0.0141(14) 0.0029(17) 0.0007(15)
O15 0.0385(17) 0.0574(19) 0.0184(14) 0.0017(13) -0.0017(13) 0.0191(15)
O16 0.0217(15) 0.0401(17) 0.0522(18) 0.0052(15) 0.0061(14) 0.0090(13)
O17 0.0307(16) 0.0356(16) 0.0522(18) 0.0070(15) 0.0134(15) -0.0082(14)
Cl2 0.0220(5) 0.0280(5) 0.0214(5) 0.0027(4) -0.0006(4) -0.0005(4)
O18 0.051(2) 0.0337(16) 0.0420(17) 0.0007(14) -0.0226(16) -0.0074(15)
O19 0.0313(16) 0.0246(15) 0.0455(17) 0.0078(13) -0.0062(14) -0.0001(13)
O20 0.054(2) 0.0495(18) 0.0219(14) 0.0028(14) 0.0099(15) -0.0074(16)
O21 0.0241(16) 0.063(2) 0.0479(18) 0.0164(16) 0.0037(15) 0.0122(15)

loop_
_atom_type_symbol
_atom_type_description
_atom_type_scat_dispersion_real
_atom_type_scat_dispersion_imag
_atom_type_scat_source
C C 0.0033 0.0016 'International Tables Vol C Tables 4.2.6.8 and 6.1.1.4'
H H 0.0000 0.0000 'International Tables Vol C Tables 4.2.6.8 and 6.1.1.4'
N N 0.0061 0.0033 'International Tables Vol C Tables 4.2.6.8 and 6.1.1.4'
O O 0.0106 0.0060 'International Tables Vol C Tables 4.2.6.8 and 6.1.1.4'
P P 0.1023 0.0942 'International Tables Vol C Tables 4.2.6.8 and 6.1.1.4'
Cl Cl 0.1484 0.1585 'International Tables Vol C Tables 4.2.6.8 and 6.1.1.4'
Cu Cu 0.3201 1.2651 'International Tables Vol C Tables 4.2.6.8 and 6.1.1.4'

loop_
_geom_angle_atom_site_label_1
_geom_angle_atom_site_label_2
_geom_angle_atom_site_label_3
_geom_angle
_geom_angle_site_symmetry_1
_geom_angle_site_symmetry_3
_geom_angle_publ_flag
O5 Cu1 O1 96.57(9) . . ?
O5 Cu1 N1 168.84(10) . . ?
O1 Cu1 N1 92.06(10) . . ?
O5 Cu1 N2 89.75(10) . . ?
O1 Cu1 N2 162.92(10) . . ?
N1 Cu1 N2 80.04(11) . . ?
O5 Cu1 O9 94.47(9) . . ?
O1 Cu1 O9 97.90(9) . . ?
N1 Cu1 O9 91.32(10) . . ?
N2 Cu1 O9 97.41(10) . . ?
O2 Cu2 O6 92.46(9) . . ?
O2 Cu2 N4 172.88(11) . . ?
O6 Cu2 N4 93.70(11) . . ?
O2 Cu2 N3 93.29(11) . . ?
O6 Cu2 N3 161.11(10) . . ?
N4 Cu2 N3 79.75(11) . . ?
O2 Cu2 O10 94.36(9) . . ?
O6 Cu2 O10 93.06(9) . . ?
N4 Cu2 O10 88.87(10) . . ?
N3 Cu2 O10 104.41(10) . . ?
O7 Cu3 O3 97.26(9) . . ?
O7 Cu3 N5 170.64(11) . . ?
O3 Cu3 N5 91.47(11) . . ?
O7 Cu3 N6 90.33(10) . . ?
O3 Cu3 N6 166.44(11) . . ?
N5 Cu3 N6 80.46(11) . . ?
O7 Cu3 O11 94.36(9) . . ?
O3 Cu3 O11 94.66(10) . . ?
N5 Cu3 O11 88.25(10) . . ?
N6 Cu3 O11 95.95(11) . . ?
O3 P1 O1 115.20(14) . . ?
O3 P1 O2 114.13(14) . . ?
O1 P1 O2 112.09(13) . . ?
O3 P1 O4 101.91(13) . . ?
O1 P1 O4 106.41(12) . . ?
O2 P1 O4 105.76(12) . . ?
O5 P2 O7 115.51(13) . . ?
O5 P2 O6 111.87(13) . . ?
O7 P2 O6 112.81(13) . . ?
O5 P2 O8 103.88(12) . . ?
O7 P2 O8 105.36(13) . . ?
O6 P2 O8 106.34(12) . . ?
P1 O1 Cu1 129.23(14) . . ?
P1 O2 Cu2 127.02(14) . . ?
P1 O3 Cu3 157.94(15) . . ?
C1 O4 P1 121.91(19) . . ?
P2 O5 Cu1 150.45(15) . . ?
P2 O6 Cu2 119.45(13) . . ?
P2 O7 Cu3 132.29(14) . . ?
C13 O8 P2 121.87(19) . . ?
C55 O9 Cu1 123.6(2) . . ?
C55 O9 H9 106.8(2) . . ?
Cu1 O9 H9 121.89(17) . . ?
C56 O10 Cu2 121.6(2) . . ?
C56 O10 H10W 111.4(2) . . ?
Cu2 O10 H10W 102.89(16) . . ?
C57 O11 Cu3 117.2(2) . . ?
C57 O11 H11 100.0(3) . . ?
Cu3 O11 H11 119.85(19) . . ?
C58 O12 H12 108.2(3) . . ?
C59 O13 H13 104.3(3) . . ?
C25 N1 C29 119.4(3) . . ?
C25 N1 Cu1 124.8(2) . . ?
C29 N1 Cu1 115.8(2) . . ?
C34 N2 C30 119.3(3) . . ?
C34 N2 Cu1 125.5(2) . . ?
C30 N2 Cu1 115.0(2) . . ?
C35 N3 C39 118.6(3) . . ?
C35 N3 Cu2 125.9(2) . . ?
C39 N3 Cu2 115.4(2) . . ?
C44 N4 C40 118.8(3) . . ?
C44 N4 Cu2 124.8(2) . . ?
C40 N4 Cu2 116.4(2) . . ?
C45 N5 C49 118.8(3) . . ?
C45 N5 Cu3 124.9(2) . . ?
C49 N5 Cu3 115.8(2) . . ?
C54 N6 C50 119.2(3) . . ?
C54 N6 Cu3 125.9(2) . . ?
C50 N6 Cu3 114.8(2) . . ?
O4 C1 C6 119.5(3) . . ?
O4 C1 C2 117.6(3) . . ?
C6 C1 C2 122.8(3) . . ?
C3 C2 C1 117.2(3) . . ?
C3 C2 C7 122.6(3) . . ?
C1 C2 C7 120.2(3) . . ?
C4 C3 C2 121.2(3) . . ?
C4 C3 H3 119.4 . . ?
C2 C3 H3 119.4 . . ?
C3 C4 C5 120.5(4) . . ?
C3 C4 H4 119.8 . . ?
C5 C4 H4 119.8 . . ?
C4 C5 C6 121.1(4) . . ?
C4 C5 H5 119.5 . . ?
C6 C5 H5 119.5 . . ?
C5 C6 C1 117.0(3) . . ?
C5 C6 C10 121.7(3) . . ?
C1 C6 C10 121.3(3) . . ?
C2 C7 C8 114.0(3) . . ?
C2 C7 C9 110.1(3) . . ?
C8 C7 C9 109.8(3) . . ?
C2 C7 H7 107.5 . . ?
C8 C7 H7 107.5 . . ?
C9 C7 H7 107.5 . . ?
C7 C8 H8A 109.5 . . ?
C7 C8 H8B 109.5 . . ?
H8A C8 H8B 109.5 . . ?
C7 C8 H8C 109.5 . . ?
H8A C8 H8C 109.5 . . ?
H8B C8 H8C 109.5 . . ?
C7 C9 H9A 109.5 . . ?
C7 C9 H9B 109.5 . . ?
H9A C9 H9B 109.5 . . ?
C7 C9 H9C 109.5 . . ?
H9A C9 H9C 109.5 . . ?
H9B C9 H9C 109.5 . . ?
C6 C10 C11 111.2(3) . . ?
C6 C10 C12 113.7(3) . . ?
C11 C10 C12 108.0(3) . . ?
C6 C10 H10 107.9 . . ?
C11 C10 H10 107.9 . . ?
C12 C10 H10 107.9 . . ?
C10 C11 H11A 109.5 . . ?
C10 C11 H11B 109.5 . . ?
H11A C11 H11B 109.5 . . ?
C10 C11 H11C 109.5 . . ?
H11A C11 H11C 109.5 . . ?
H11B C11 H11C 109.5 . . ?
C10 C12 H12A 109.5 . . ?
C10 C12 H12B 109.5 . . ?
H12A C12 H12B 109.5 . . ?
C10 C12 H12C 109.5 . . ?
H12A C12 H12C 109.5 . . ?
H12B C12 H12C 109.5 . . ?
C18 C13 C14 123.8(3) . . ?
C18 C13 O8 118.3(3) . . ?
C14 C13 O8 117.9(3) . . ?
C15 C14 C13 116.6(3) . . ?
C15 C14 C19 122.7(3) . . ?
C13 C14 C19 120.4(3) . . ?
C16 C15 C14 121.3(4) . . ?
C16 C15 H15 119.3 . . ?
C14 C15 H15 119.3 . . ?
C17 C16 C15 120.3(4) . . ?
C17 C16 H16 119.9 . . ?
C15 C16 H16 119.9 . . ?
C16 C17 C18 121.3(4) . . ?
C16 C17 H17 119.3 . . ?
C18 C17 H17 119.3 . . ?
C13 C18 C17 116.6(3) . . ?
C13 C18 C22 122.4(3) . . ?
C17 C18 C22 121.0(3) . . ?
C14 C19 C20 114.5(3) . . ?
C14 C19 C21 108.3(3) . . ?
C20 C19 C21 109.4(4) . . ?
C14 C19 H19 108.2 . . ?
C20 C19 H19 108.2 . . ?
C21 C19 H19 108.2 . . ?
C19 C20 H20A 109.5 . . ?
C19 C20 H20B 109.5 . . ?
H20A C20 H20B 109.5 . . ?
C19 C20 H20C 109.5 . . ?
H20A C20 H20C 109.5 . . ?
H20B C20 H20C 109.5 . . ?
C19 C21 H21A 109.5 . . ?
C19 C21 H21B 109.5 . . ?
H21A C21 H21B 109.5 . . ?
C19 C21 H21C 109.5 . . ?
H21A C21 H21C 109.5 . . ?
H21B C21 H21C 109.5 . . ?
C18 C22 C23 113.8(3) . . ?
C18 C22 C24 110.2(3) . . ?
C23 C22 C24 110.8(4) . . ?
C18 C22 H22 107.2 . . ?
C23 C22 H22 107.2 . . ?
C24 C22 H22 107.2 . . ?
C22 C23 H23A 109.5 . . ?
C22 C23 H23B 109.5 . . ?
H23A C23 H23B 109.5 . . ?
C22 C23 H23C 109.5 . . ?
H23A C23 H23C 109.5 . . ?
H23B C23 H23C 109.5 . . ?
C22 C24 H24A 109.5 . . ?
C22 C24 H24B 109.5 . . ?
H24A C24 H24B 109.5 . . ?
C22 C24 H24C 109.5 . . ?
H24A C24 H24C 109.5 . . ?
H24B C24 H24C 109.5 . . ?
N1 C25 C26 122.1(3) . . ?
N1 C25 H25 118.9 . . ?
C26 C25 H25 118.9 . . ?
C27 C26 C25 118.8(4) . . ?
C27 C26 H26 120.6 . . ?
C25 C26 H26 120.6 . . ?
C26 C27 C28 119.6(4) . . ?
C26 C27 H27 120.2 . . ?
C28 C27 H27 120.2 . . ?
C27 C28 C29 119.1(4) . . ?
C27 C28 H28 120.5 . . ?
C29 C28 H28 120.5 . . ?
N1 C29 C28 121.0(3) . . ?
N1 C29 C30 114.7(3) . . ?
C28 C29 C30 124.4(3) . . ?
N2 C30 C31 120.6(3) . . ?
N2 C30 C29 114.2(3) . . ?
C31 C30 C29 125.2(3) . . ?
C32 C31 C30 120.4(4) . . ?
C32 C31 H31 119.8 . . ?
C30 C31 H31 119.8 . . ?
C31 C32 C33 118.8(4) . . ?
C31 C32 H32 120.6 . . ?
C33 C32 H32 120.6 . . ?
C32 C33 C34 119.0(4) . . ?
C32 C33 H33 120.5 . . ?
C34 C33 H33 120.5 . . ?
N2 C34 C33 121.9(3) . . ?
N2 C34 H34 119.1 . . ?
C33 C34 H34 119.1 . . ?
N3 C35 C36 122.5(3) . . ?
N3 C35 H35 118.7 . . ?
C36 C35 H35 118.7 . . ?
C35 C36 C37 118.8(4) . . ?
C35 C36 H36 120.6 . . ?
C37 C36 H36 120.6 . . ?
C38 C37 C36 119.2(3) . . ?
C38 C37 H37 120.4 . . ?
C36 C37 H37 120.4 . . ?
C37 C38 C39 119.4(3) . . ?
C37 C38 H38 120.3 . . ?
C39 C38 H38 120.3 . . ?
N3 C39 C38 121.5(3) . . ?
N3 C39 C40 114.4(3) . . ?
C38 C39 C40 124.1(3) . . ?
N4 C40 C41 121.4(3) . . ?
N4 C40 C39 114.0(3) . . ?
C41 C40 C39 124.6(3) . . ?
C42 C41 C40 119.2(3) . . ?
C42 C41 H41 120.4 . . ?
C40 C41 H41 120.4 . . ?
C41 C42 C43 119.4(3) . . ?
C41 C42 H42 120.3 . . ?
C43 C42 H42 120.3 . . ?
C44 C43 C42 118.8(4) . . ?
C44 C43 H43 120.6 . . ?
C42 C43 H43 120.6 . . ?
N4 C44 C43 122.4(3) . . ?
N4 C44 H44 118.8 . . ?
C43 C44 H44 118.8 . . ?
N5 C45 C46 122.5(3) . . ?
N5 C45 H45 118.8 . . ?
C46 C45 H45 118.8 . . ?
C47 C46 C45 118.2(4) . . ?
C47 C46 H46 120.9 . . ?
C45 C46 H46 120.9 . . ?
C48 C47 C46 119.6(3) . . ?
C48 C47 H47 120.2 . . ?
C46 C47 H47 120.2 . . ?
C47 C48 C49 119.4(3) . . ?
C47 C48 H48 120.3 . . ?
C49 C48 H48 120.3 . . ?
N5 C49 C48 121.4(3) . . ?
N5 C49 C50 113.9(3) . . ?
C48 C49 C50 124.7(3) . . ?
N6 C50 C51 121.6(3) . . ?
N6 C50 C49 114.6(3) . . ?
C51 C50 C49 123.8(3) . . ?
C52 C51 C50 118.8(3) . . ?
C52 C51 H51 120.6 . . ?
C50 C51 H51 120.6 . . ?
C51 C52 C53 119.4(3) . . ?
C51 C52 H52 120.3 . . ?
C53 C52 H52 120.3 . . ?
C52 C53 C54 118.9(4) . . ?
C52 C53 H53 120.5 . . ?
C54 C53 H53 120.5 . . ?
N6 C54 C53 122.1(3) . . ?
N6 C54 H54 118.9 . . ?
C53 C54 H54 118.9 . . ?
O9 C55 H55A 109.5 . . ?
O9 C55 H55B 109.5 . . ?
H55A C55 H55B 109.5 . . ?
O9 C55 H55C 109.5 . . ?
H55A C55 H55C 109.5 . . ?
H55B C55 H55C 109.5 . . ?
O10 C56 H56A 109.5 . . ?
O10 C56 H56B 109.5 . . ?
H56A C56 H56B 109.5 . . ?
O10 C56 H56C 109.5 . . ?
H56A C56 H56C 109.5 . . ?
H56B C56 H56C 109.5 . . ?
O11 C57 H57A 109.5 . . ?
O11 C57 H57B 109.5 . . ?
H57A C57 H57B 109.5 . . ?
O11 C57 H57C 109.5 . . ?
H57A C57 H57C 109.5 . . ?
H57B C57 H57C 109.5 . . ?
O12 C58 H58A 108.8(4) . . ?
O12 C58 H58B 111.4(4) . . ?
H58A C58 H58B 100.6(4) . . ?
O12 C58 H58C 104.1(4) . . ?
H58A C58 H58C 125.1(5) . . ?
H58B C58 H58C 106.7(4) . . ?
O13 C59 H59A 105.4(3) . . ?
O13 C59 H59B 108.7(4) . . ?
H59A C59 H59B 99.5(4) . . ?
O13 C59 H59C 117.8(4) . . ?
H59A C59 H59C 111.8(5) . . ?
H59B C59 H59C 111.9(4) . . ?
O16 Cl1 O17 110.51(16) . . ?
O16 Cl1 O14 110.55(18) . . ?
O17 Cl1 O14 109.19(17) . . ?
O16 Cl1 O15 108.84(17) . . ?
O17 Cl1 O15 109.38(18) . . ?
O14 Cl1 O15 108.32(17) . . ?
O20 Cl2 O21 110.06(18) . . ?
O20 Cl2 O18 109.97(18) . . ?
O21 Cl2 O18 110.37(19) . . ?
O20 Cl2 O19 109.43(17) . . ?
O21 Cl2 O19 108.49(17) . . ?
O18 Cl2 O19 108.49(16) . . ?

loop_
_geom_bond_atom_site_label_1
_geom_bond_atom_site_label_2
_geom_bond_distance
_geom_bond_site_symmetry_2
_geom_bond_publ_flag
Cu1 O5 1.922(2) . ?
Cu1 O1 1.930(2) . ?
Cu1 N1 2.006(3) . ?
Cu1 N2 2.022(3) . ?
Cu1 O9 2.230(2) . ?
Cu2 O2 1.920(2) . ?
Cu2 O6 1.957(2) . ?
Cu2 N4 2.006(3) . ?
Cu2 N3 2.020(3) . ?
Cu2 O10 2.264(2) . ?
Cu3 O7 1.913(2) . ?
Cu3 O3 1.935(2) . ?
Cu3 N5 1.995(3) . ?
Cu3 N6 2.022(3) . ?
Cu3 O11 2.364(3) . ?
P1 O3 1.494(2) . ?
P1 O1 1.519(2) . ?
P1 O2 1.520(2) . ?
P1 O4 1.626(2) . ?
P2 O5 1.505(2) . ?
P2 O7 1.506(2) . ?
P2 O6 1.523(2) . ?
P2 O8 1.620(2) . ?
O4 C1 1.398(4) . ?
O8 C13 1.407(4) . ?
O9 C55 1.406(4) . ?
O9 H9 1.008(2) . ?
O10 C56 1.435(4) . ?
O10 H10W 0.947(2) . ?
O11 C57 1.418(5) . ?
O11 H11 1.030(2) . ?
O12 C58 1.415(5) . ?
O12 H12 1.037(2) . ?
O13 C59 1.378(6) . ?
O13 H13 1.119(3) . ?
N1 C25 1.336(4) . ?
N1 C29 1.348(4) . ?
N2 C34 1.338(4) . ?
N2 C30 1.357(4) . ?
N3 C35 1.335(4) . ?
N3 C39 1.355(4) . ?
N4 C44 1.334(4) . ?
N4 C40 1.348(4) . ?
N5 C45 1.334(4) . ?
N5 C49 1.357(4) . ?
N6 C54 1.332(4) . ?
N6 C50 1.350(4) . ?
C1 C6 1.399(5) . ?
C1 C2 1.405(5) . ?
C2 C3 1.386(5) . ?
C2 C7 1.515(5) . ?
C3 C4 1.375(5) . ?
C3 H3 0.9500 . ?
C4 C5 1.383(5) . ?
C4 H4 0.9500 . ?
C5 C6 1.392(5) . ?
C5 H5 0.9500 . ?
C6 C10 1.520(5) . ?
C7 C8 1.527(5) . ?
C7 C9 1.533(5) . ?
C7 H7 1.0000 . ?
C8 H8A 0.9800 . ?
C8 H8B 0.9800 . ?
C8 H8C 0.9800 . ?
C9 H9A 0.9800 . ?
C9 H9B 0.9800 . ?
C9 H9C 0.9800 . ?
C10 C11 1.523(5) . ?
C10 C12 1.530(5) . ?
C10 H10 1.0000 . ?
C11 H11A 0.9800 . ?
C11 H11B 0.9800 . ?
C11 H11C 0.9800 . ?
C12 H12A 0.9800 . ?
C12 H12B 0.9800 . ?
C12 H12C 0.9800 . ?
C13 C18 1.390(5) . ?
C13 C14 1.396(5) . ?
C14 C15 1.392(5) . ?
C14 C19 1.514(5) . ?
C15 C16 1.376(5) . ?
C15 H15 0.9500 . ?
C16 C17 1.373(5) . ?
C16 H16 0.9500 . ?
C17 C18 1.397(5) . ?
C17 H17 0.9500 . ?
C18 C22 1.510(5) . ?
C19 C20 1.516(5) . ?
C19 C21 1.538(5) . ?
C19 H19 1.0000 . ?
C20 H20A 0.9800 . ?
C20 H20B 0.9800 . ?
C20 H20C 0.9800 . ?
C21 H21A 0.9800 . ?
C21 H21B 0.9800 . ?
C21 H21C 0.9800 . ?
C22 C23 1.515(5) . ?
C22 C24 1.525(5) . ?
C22 H22 1.0000 . ?
C23 H23A 0.9800 . ?
C23 H23B 0.9800 . ?
C23 H23C 0.9800 . ?
C24 H24A 0.9800 . ?
C24 H24B 0.9800 . ?
C24 H24C 0.9800 . ?
C25 C26 1.379(5) . ?
C25 H25 0.9500 . ?
C26 C27 1.375(5) . ?
C26 H26 0.9500 . ?
C27 C28 1.376(5) . ?
C27 H27 0.9500 . ?
C28 C29 1.390(5) . ?
C28 H28 0.9500 . ?
C29 C30 1.471(5) . ?
C30 C31 1.383(5) . ?
C31 C32 1.369(5) . ?
C31 H31 0.9500 . ?
C32 C33 1.385(5) . ?
C32 H32 0.9500 . ?
C33 C34 1.386(5) . ?
C33 H33 0.9500 . ?
C34 H34 0.9500 . ?
C35 C36 1.379(5) . ?
C35 H35 0.9500 . ?
C36 C37 1.388(5) . ?
C36 H36 0.9500 . ?
C37 C38 1.369(5) . ?
C37 H37 0.9500 . ?
C38 C39 1.386(5) . ?
C38 H38 0.9500 . ?
C39 C40 1.471(5) . ?
C40 C41 1.392(5) . ?
C41 C42 1.367(5) . ?
C41 H41 0.9500 . ?
C42 C43 1.381(5) . ?
C42 H42 0.9500 . ?
C43 C44 1.381(5) . ?
C43 H43 0.9500 . ?
C44 H44 0.9500 . ?
C45 C46 1.387(5) . ?
C45 H45 0.9500 . ?
C46 C47 1.380(5) . ?
C46 H46 0.9500 . ?
C47 C48 1.374(5) . ?
C47 H47 0.9500 . ?
C48 C49 1.376(5) . ?
C48 H48 0.9500 . ?
C49 C50 1.479(5) . ?
C50 C51 1.388(5) . ?
C51 C52 1.382(5) . ?
C51 H51 0.9500 . ?
C52 C53 1.382(5) . ?
C52 H52 0.9500 . ?
C53 C54 1.382(5) . ?
C53 H53 0.9500 . ?
C54 H54 0.9500 . ?
C55 H55A 0.9800 . ?
C55 H55B 0.9800 . ?
C55 H55C 0.9800 . ?
C56 H56A 0.9800 . ?
C56 H56B 0.9800 . ?
C56 H56C 0.9800 . ?
C57 H57A 0.9800 . ?
C57 H57B 0.9800 . ?
C57 H57C 0.9800 . ?
C58 H58A 1.002(5) . ?
C58 H58B 1.066(5) . ?
C58 H58C 1.105(5) . ?
C59 H59A 1.259(5) . ?
C59 H59B 1.128(5) . ?
C59 H59C 1.068(5) . ?
Cl1 O16 1.427(3) . ?
Cl1 O17 1.431(3) . ?
Cl1 O14 1.432(3) . ?
Cl1 O15 1.446(3) . ?
Cl2 O20 1.422(3) . ?
Cl2 O21 1.424(3) . ?
Cl2 O18 1.434(3) . ?
Cl2 O19 1.454(3) . ?

loop_
_geom_torsion_atom_site_label_1
_geom_torsion_atom_site_label_2
_geom_torsion_atom_site_label_3
_geom_torsion_atom_site_label_4
_geom_torsion
_geom_torsion_site_symmetry_1
_geom_torsion_site_symmetry_2
_geom_torsion_site_symmetry_3
_geom_torsion_site_symmetry_4
_geom_torsion_publ_flag
O3 P1 O1 Cu1 86.1(2) . . . . ?
O2 P1 O1 Cu1 -46.6(2) . . . . ?
O4 P1 O1 Cu1 -161.80(16) . . . . ?
O5 Cu1 O1 P1 -38.15(19) . . . . ?
N1 Cu1 O1 P1 134.77(19) . . . . ?
N2 Cu1 O1 P1 72.9(4) . . . . ?
O9 Cu1 O1 P1 -133.61(18) . . . . ?
O3 P1 O2 Cu2 -87.42(19) . . . . ?
O1 P1 O2 Cu2 45.8(2) . . . . ?
O4 P1 O2 Cu2 161.39(15) . . . . ?
O6 Cu2 O2 P1 63.97(18) . . . . ?
N4 Cu2 O2 P1 -85.9(9) . . . . ?
N3 Cu2 O2 P1 -98.03(18) . . . . ?
O10 Cu2 O2 P1 157.23(17) . . . . ?
O1 P1 O3 Cu3 -64.9(4) . . . . ?
O2 P1 O3 Cu3 66.9(4) . . . . ?
O4 P1 O3 Cu3 -179.6(4) . . . . ?
O7 Cu3 O3 P1 -1.1(4) . . . . ?
N5 Cu3 O3 P1 -177.7(4) . . . . ?
N6 Cu3 O3 P1 -124.6(5) . . . . ?
O11 Cu3 O3 P1 94.0(4) . . . . ?
O3 P1 O4 C1 155.5(2) . . . . ?
O1 P1 O4 C1 34.5(3) . . . . ?
O2 P1 O4 C1 -84.9(2) . . . . ?
O7 P2 O5 Cu1 -101.2(3) . . . . ?
O6 P2 O5 Cu1 29.7(3) . . . . ?
O8 P2 O5 Cu1 144.0(3) . . . . ?
O1 Cu1 O5 P2 43.9(3) . . . . ?
N1 Cu1 O5 P2 -96.6(6) . . . . ?
N2 Cu1 O5 P2 -120.2(3) . . . . ?
O9 Cu1 O5 P2 142.4(3) . . . . ?
O5 P2 O6 Cu2 -0.81(19) . . . . ?
O7 P2 O6 Cu2 131.43(14) . . . . ?
O8 P2 O6 Cu2 -113.57(14) . . . . ?
O2 Cu2 O6 P2 -86.28(15) . . . . ?
N4 Cu2 O6 P2 90.14(15) . . . . ?
N3 Cu2 O6 P2 21.4(4) . . . . ?
O10 Cu2 O6 P2 179.21(14) . . . . ?
O5 P2 O7 Cu3 73.8(2) . . . . ?
O6 P2 O7 Cu3 -56.6(2) . . . . ?
O8 P2 O7 Cu3 -172.23(17) . . . . ?
O3 Cu3 O7 P2 -11.3(2) . . . . ?
N5 Cu3 O7 P2 147.5(6) . . . . ?
N6 Cu3 O7 P2 157.5(2) . . . . ?
O11 Cu3 O7 P2 -106.55(19) . . . . ?
O5 P2 O8 C13 129.8(2) . . . . ?
O7 P2 O8 C13 7.9(3) . . . . ?
O6 P2 O8 C13 -112.1(2) . . . . ?
O5 Cu1 O9 C55 12.5(3) . . . . ?
O1 Cu1 O9 C55 109.8(3) . . . . ?
N1 Cu1 O9 C55 -158.0(3) . . . . ?
N2 Cu1 O9 C55 -77.8(3) . . . . ?
O2 Cu2 O10 C56 1.5(3) . . . . ?
O6 Cu2 O10 C56 94.2(3) . . . . ?
N4 Cu2 O10 C56 -172.1(3) . . . . ?
N3 Cu2 O10 C56 -93.0(3) . . . . ?
O7 Cu3 O11 C57 103.3(3) . . . . ?
O3 Cu3 O11 C57 5.7(3) . . . . ?
N5 Cu3 O11 C57 -85.7(3) . . . . ?
N6 Cu3 O11 C57 -165.9(3) . . . . ?
O5 Cu1 N1 C25 157.6(5) . . . . ?
O1 Cu1 N1 C25 16.9(3) . . . . ?
N2 Cu1 N1 C25 -178.3(3) . . . . ?
O9 Cu1 N1 C25 -81.1(3) . . . . ?
O5 Cu1 N1 C29 -20.4(7) . . . . ?
O1 Cu1 N1 C29 -161.1(2) . . . . ?
N2 Cu1 N1 C29 3.7(2) . . . . ?
O9 Cu1 N1 C29 101.0(2) . . . . ?
O5 Cu1 N2 C34 -5.7(3) . . . . ?
O1 Cu1 N2 C34 -117.7(4) . . . . ?
N1 Cu1 N2 C34 178.8(3) . . . . ?
O9 Cu1 N2 C34 88.8(3) . . . . ?
O5 Cu1 N2 C30 170.9(2) . . . . ?
O1 Cu1 N2 C30 58.9(5) . . . . ?
N1 Cu1 N2 C30 -4.6(2) . . . . ?
O9 Cu1 N2 C30 -94.6(2) . . . . ?
O2 Cu2 N3 C35 0.0(3) . . . . ?
O6 Cu2 N3 C35 -107.5(4) . . . . ?
N4 Cu2 N3 C35 -178.5(3) . . . . ?
O10 Cu2 N3 C35 95.4(3) . . . . ?
O2 Cu2 N3 C39 178.7(2) . . . . ?
O6 Cu2 N3 C39 71.2(4) . . . . ?
N4 Cu2 N3 C39 0.3(2) . . . . ?
O10 Cu2 N3 C39 -85.9(2) . . . . ?
O2 Cu2 N4 C44 167.4(7) . . . . ?
O6 Cu2 N4 C44 17.5(3) . . . . ?
N3 Cu2 N4 C44 179.7(3) . . . . ?
O10 Cu2 N4 C44 -75.5(3) . . . . ?
O2 Cu2 N4 C40 -12.0(10) . . . . ?
O6 Cu2 N4 C40 -161.8(2) . . . . ?
N3 Cu2 N4 C40 0.4(2) . . . . ?
O10 Cu2 N4 C40 105.2(2) . . . . ?
O7 Cu3 N5 C45 -175.5(5) . . . . ?
O3 Cu3 N5 C45 -16.5(3) . . . . ?
N6 Cu3 N5 C45 174.5(3) . . . . ?
O11 Cu3 N5 C45 78.1(3) . . . . ?
O7 Cu3 N5 C49 12.6(8) . . . . ?
O3 Cu3 N5 C49 171.6(2) . . . . ?
N6 Cu3 N5 C49 2.6(2) . . . . ?
O11 Cu3 N5 C49 -93.8(2) . . . . ?
O7 Cu3 N6 C54 0.9(3) . . . . ?
O3 Cu3 N6 C54 125.1(4) . . . . ?
N5 Cu3 N6 C54 179.3(3) . . . . ?
O11 Cu3 N6 C54 -93.5(3) . . . . ?
O7 Cu3 N6 C50 -176.6(2) . . . . ?
O3 Cu3 N6 C50 -52.3(6) . . . . ?
N5 Cu3 N6 C50 1.8(2) . . . . ?
O11 Cu3 N6 C50 89.0(2) . . . . ?
P1 O4 C1 C6 93.9(3) . . . . ?
P1 O4 C1 C2 -89.8(3) . . . . ?
O4 C1 C2 C3 178.4(3) . . . . ?
C6 C1 C2 C3 -5.4(5) . . . . ?
O4 C1 C2 C7 -4.0(4) . . . . ?
C6 C1 C2 C7 172.1(3) . . . . ?
C1 C2 C3 C4 0.6(5) . . . . ?
C7 C2 C3 C4 -176.9(3) . . . . ?
C2 C3 C4 C5 2.7(5) . . . . ?
C3 C4 C5 C6 -1.5(5) . . . . ?
C4 C5 C6 C1 -3.0(5) . . . . ?
C4 C5 C6 C10 174.7(3) . . . . ?
O4 C1 C6 C5 -177.4(3) . . . . ?
C2 C1 C6 C5 6.6(5) . . . . ?
O4 C1 C6 C10 4.9(5) . . . . ?
C2 C1 C6 C10 -171.1(3) . . . . ?
C3 C2 C7 C8 -22.3(5) . . . . ?
C1 C2 C7 C8 160.3(3) . . . . ?
C3 C2 C7 C9 101.7(4) . . . . ?
C1 C2 C7 C9 -75.8(4) . . . . ?
C5 C6 C10 C11 -96.4(4) . . . . ?
C1 C6 C10 C11 81.2(4) . . . . ?
C5 C6 C10 C12 25.8(5) . . . . ?
C1 C6 C10 C12 -156.6(3) . . . . ?
P2 O8 C13 C18 -85.1(3) . . . . ?
P2 O8 C13 C14 96.9(3) . . . . ?
C18 C13 C14 C15 3.0(5) . . . . ?
O8 C13 C14 C15 -179.1(3) . . . . ?
C18 C13 C14 C19 -171.2(3) . . . . ?
O8 C13 C14 C19 6.7(4) . . . . ?
C13 C14 C15 C16 -1.4(5) . . . . ?
C19 C14 C15 C16 172.6(3) . . . . ?
C14 C15 C16 C17 -1.2(5) . . . . ?
C15 C16 C17 C18 2.4(5) . . . . ?
C14 C13 C18 C17 -1.8(5) . . . . ?
O8 C13 C18 C17 -179.7(3) . . . . ?
C14 C13 C18 C22 176.3(3) . . . . ?
O8 C13 C18 C22 -1.5(5) . . . . ?
C16 C17 C18 C13 -0.9(5) . . . . ?
C16 C17 C18 C22 -179.1(3) . . . . ?
C15 C14 C19 C20 25.4(5) . . . . ?
C13 C14 C19 C20 -160.8(3) . . . . ?
C15 C14 C19 C21 -96.9(4) . . . . ?
C13 C14 C19 C21 76.9(4) . . . . ?
C13 C18 C22 C23 142.9(4) . . . . ?
C17 C18 C22 C23 -39.0(5) . . . . ?
C13 C18 C22 C24 -91.8(4) . . . . ?
C17 C18 C22 C24 86.3(4) . . . . ?
C29 N1 C25 C26 0.3(5) . . . . ?
Cu1 N1 C25 C26 -177.6(3) . . . . ?
N1 C25 C26 C27 0.6(5) . . . . ?
C25 C26 C27 C28 -0.9(6) . . . . ?
C26 C27 C28 C29 0.3(6) . . . . ?
C25 N1 C29 C28 -0.8(5) . . . . ?
Cu1 N1 C29 C28 177.2(3) . . . . ?
C25 N1 C29 C30 179.6(3) . . . . ?
Cu1 N1 C29 C30 -2.3(4) . . . . ?
C27 C28 C29 N1 0.5(5) . . . . ?
C27 C28 C29 C30 -180.0(3) . . . . ?
C34 N2 C30 C31 1.6(5) . . . . ?
Cu1 N2 C30 C31 -175.2(2) . . . . ?
C34 N2 C30 C29 -178.5(3) . . . . ?
Cu1 N2 C30 C29 4.7(4) . . . . ?
N1 C29 C30 N2 -1.6(4) . . . . ?
C28 C29 C30 N2 178.9(3) . . . . ?
N1 C29 C30 C31 178.3(3) . . . . ?
C28 C29 C30 C31 -1.2(5) . . . . ?
N2 C30 C31 C32 -1.5(5) . . . . ?
C29 C30 C31 C32 178.7(3) . . . . ?
C30 C31 C32 C33 0.5(5) . . . . ?
C31 C32 C33 C34 0.4(5) . . . . ?
C30 N2 C34 C33 -0.7(5) . . . . ?
Cu1 N2 C34 C33 175.7(2) . . . . ?
C32 C33 C34 N2 -0.3(5) . . . . ?
C39 N3 C35 C36 0.5(5) . . . . ?
Cu2 N3 C35 C36 179.2(2) . . . . ?
N3 C35 C36 C37 0.0(5) . . . . ?
C35 C36 C37 C38 -0.1(5) . . . . ?
C36 C37 C38 C39 -0.1(5) . . . . ?
C35 N3 C39 C38 -0.7(5) . . . . ?
Cu2 N3 C39 C38 -179.5(3) . . . . ?
C35 N3 C39 C40 178.0(3) . . . . ?
Cu2 N3 C39 C40 -0.8(3) . . . . ?
C37 C38 C39 N3 0.5(5) . . . . ?
C37 C38 C39 C40 -178.1(3) . . . . ?
C44 N4 C40 C41 0.1(5) . . . . ?
Cu2 N4 C40 C41 179.5(2) . . . . ?
C44 N4 C40 C39 179.8(3) . . . . ?
Cu2 N4 C40 C39 -0.9(4) . . . . ?
N3 C39 C40 N4 1.1(4) . . . . ?
C38 C39 C40 N4 179.8(3) . . . . ?
N3 C39 C40 C41 -179.3(3) . . . . ?
C38 C39 C40 C41 -0.5(5) . . . . ?
N4 C40 C41 C42 -0.7(5) . . . . ?
C39 C40 C41 C42 179.7(3) . . . . ?
C40 C41 C42 C43 1.0(5) . . . . ?
C41 C42 C43 C44 -0.8(5) . . . . ?
C40 N4 C44 C43 0.1(5) . . . . ?
Cu2 N4 C44 C43 -179.2(3) . . . . ?
C42 C43 C44 N4 0.2(5) . . . . ?
C49 N5 C45 C46 0.8(5) . . . . ?
Cu3 N5 C45 C46 -170.9(3) . . . . ?
N5 C45 C46 C47 -1.1(6) . . . . ?
C45 C46 C47 C48 0.1(6) . . . . ?
C46 C47 C48 C49 1.2(5) . . . . ?
C45 N5 C49 C48 0.5(5) . . . . ?
Cu3 N5 C49 C48 173.0(2) . . . . ?
C45 N5 C49 C50 -178.5(3) . . . . ?
Cu3 N5 C49 C50 -6.1(4) . . . . ?
C47 C48 C49 N5 -1.5(5) . . . . ?
C47 C48 C49 C50 177.4(3) . . . . ?
C54 N6 C50 C51 -1.7(5) . . . . ?
Cu3 N6 C50 C51 176.0(3) . . . . ?
C54 N6 C50 C49 176.9(3) . . . . ?
Cu3 N6 C50 C49 -5.5(4) . . . . ?
N5 C49 C50 N6 7.6(4) . . . . ?
C48 C49 C50 N6 -171.4(3) . . . . ?
N5 C49 C50 C51 -173.9(3) . . . . ?
C48 C49 C50 C51 7.1(5) . . . . ?
N6 C50 C51 C52 1.6(5) . . . . ?
C49 C50 C51 C52 -176.9(3) . . . . ?
C50 C51 C52 C53 -0.3(6) . . . . ?
C51 C52 C53 C54 -0.8(6) . . . . ?
C50 N6 C54 C53 0.5(6) . . . . ?
Cu3 N6 C54 C53 -176.8(3) . . . . ?
C52 C53 C54 N6 0.7(6) . . . . ?
